data_1528887
loop_
_publ_author_name
'Sleight, A.W.'
'Prewitt, C.T.'

_publ_section_title
;
 High pressure Hg Ti O3 and Hg Pb O3. Preparation, Chacterization, and
 Structure
;
_journal_name_full 'Journal of Solid State Chemistry'
_journal_page_first 509
_journal_page_last 512
_journal_volume 6
_journal_year 1973
_chemical_formula_sum 'Hg O3 Ti'
_chemical_name_systematic 'Hg Ti O3'
_space_group_IT_number 161
_symmetry_space_group_name_Hall 'R 3 -2"c'
_symmetry_space_group_name_H-M 'R 3 c :H'
_cell_angle_alpha 90
_cell_angle_beta 90
_cell_angle_gamma 120
_cell_formula_units_Z 6
_cell_length_a 5.3781
_cell_length_b 5.3781
_cell_length_c 13.604
_cell_volume 340.765
_citation_journal_id_ASTM JSSCBI
_cod_data_source_file Sleight_JSSCBI_1973_1987.cif
_cod_data_source_block Hg1O3Ti1
_cod_original_formula_sum 'Hg1 O3 Ti1'
_cod_database_code 1528887

loop_
_symmetry_equiv_pos_as_xyz
x,y,z
-y,x-y,z
-x+y,-x,z
-y,-x,z+1/2
x,x-y,z+1/2
-x+y,y,z+1/2
x+2/3,y+1/3,z+1/3
-y+2/3,x-y+1/3,z+1/3
-x+y+2/3,-x+1/3,z+1/3
-y+2/3,-x+1/3,z+5/6
x+2/3,x-y+1/3,z+5/6
-x+y+2/3,y+1/3,z+5/6
x+1/3,y+2/3,z+2/3
-y+1/3,x-y+2/3,z+2/3
-x+y+1/3,-x+2/3,z+2/3
-y+1/3,-x+2/3,z+7/6
x+1/3,x-y+2/3,z+7/6
-x+y+1/3,y+2/3,z+7/6

loop_
_atom_site_label
_atom_site_type_symbol
_atom_site_fract_x
_atom_site_fract_y
_atom_site_fract_z
_atom_site_occupancy
_atom_site_U_iso_or_equiv
O1 O-2 0.415 0 0.25 1 0.0
Ti1 Ti+4 0 0 0 1 0.0
Hg1 Hg+2 0 0 0.25 1 0.0
